data_7110647
loop_
_publ_author_name
'Haak, Susanne'
'Neels, Antonia'
'St&#x0153;ckli-Evans, Helen'
'S\"uss-Fink, Georg'
'Thomas, Christophe M.'

_publ_section_title
;
 Fixation and spontaneous dehydrogenation of methanol on a
 triruthenium--iridium framework: synthesis and structure of the cluster
 anion [HRu3Ir(CO)12(OMe)]&#x2212;
;
_journal_issue 19
_journal_name_full 'Chemical Communications'
_journal_page_first 1959
_journal_paper_doi 10.1039/a905487a
_journal_year 1999
_chemical_formula_sum 'C97 H66 Ir2 N2 O25 P4 Ru6'
_chemical_formula_weight 2774.22
_chemical_name_systematic
;
 ?
;
_space_group_IT_number 14
_symmetry_cell_setting monoclinic
_symmetry_space_group_name_Hall '-P 2ybc'
_symmetry_space_group_name_H-M 'P 1 21/c 1'
_atom_sites_solution_hydrogens geom
_atom_sites_solution_primary direct
_atom_sites_solution_secondary difmap
_audit_creation_method SHELXL-97
_cell_angle_alpha 90.00
_cell_angle_beta 98.541(10)
_cell_angle_gamma 90.00
_cell_formula_units_Z 2
_cell_length_a 14.9660(14)
_cell_length_b 19.7432(10)
_cell_length_c 17.0768(13)
_cell_measurement_reflns_used 5000
_cell_measurement_temperature 293(2)
_cell_measurement_theta_max 26.05
_cell_measurement_theta_min 1.65
_cell_volume 4989.8(7)
_computing_cell_refinement 'CELL, Stoe & Cie Company, Germany'
_computing_data_collection 'EXPOSE, Stoe & Cie Company, Germany'
_computing_data_reduction 'INTEGRATE, Stoe & Cie Company,Germany'
_computing_molecular_graphics 'PLATON97 (Spek, 1997)'
_computing_publication_material 'SHELXL-97 (Sheldrick, 1997)'
_computing_structure_refinement 'SHELXL-97 (Sheldrick, 1997)'
_computing_structure_solution 'SHELXS-97 (Sheldrick, 1990)'
_diffrn_ambient_temperature 293(2)
_diffrn_measured_fraction_theta_full 0.952
_diffrn_measured_fraction_theta_max 0.952
_diffrn_measurement_device_type 'IPDS, Stoe & Cie Company, Germany'
_diffrn_measurement_method 'Phi oscillation scans'
_diffrn_radiation_monochromator graphite
_diffrn_radiation_source 'fine-focus sealed tube'
_diffrn_radiation_type MoK\a
_diffrn_radiation_wavelength 0.71073
_diffrn_reflns_av_R_equivalents 0.0733
_diffrn_reflns_av_sigmaI/netI 0.0795
_diffrn_reflns_limit_h_max 18
_diffrn_reflns_limit_h_min -18
_diffrn_reflns_limit_k_max 24
_diffrn_reflns_limit_k_min -23
_diffrn_reflns_limit_l_max 20
_diffrn_reflns_limit_l_min -20
_diffrn_reflns_number 38776
_diffrn_reflns_theta_full 26.04
_diffrn_reflns_theta_max 26.04
_diffrn_reflns_theta_min 1.98
_exptl_absorpt_coefficient_mu 3.675
_exptl_absorpt_correction_T_max 0.640
_exptl_absorpt_correction_T_min 0.168
_exptl_absorpt_correction_type difabs
_exptl_crystal_colour orange
_exptl_crystal_density_diffrn 1.846
_exptl_crystal_density_meas ?
_exptl_crystal_density_method 'not measured'
_exptl_crystal_description bloc
_exptl_crystal_F_000 2680
_exptl_crystal_size_max 0.35
_exptl_crystal_size_mid 0.35
_exptl_crystal_size_min 0.15
_refine_diff_density_max 4.108
_refine_diff_density_min -1.592
_refine_diff_density_rms 0.149
_refine_ls_extinction_method none
_refine_ls_goodness_of_fit_ref 0.880
_refine_ls_hydrogen_treatment mixed
_refine_ls_matrix_type full
_refine_ls_number_parameters 681
_refine_ls_number_reflns 9673
_refine_ls_number_restraints 17
_refine_ls_restrained_S_all 0.887
_refine_ls_R_factor_all 0.1042
_refine_ls_R_factor_gt 0.0588
_refine_ls_shift/su_max 0.044
_refine_ls_shift/su_mean 0.001
_refine_ls_structure_factor_coef Fsqd
_refine_ls_weighting_details 'w=1/[\s^2^(Fo^2^)+(0.1056P)^2^+0.0000P] where P=(Fo^2^+2Fc^2^)/3'
_refine_ls_weighting_scheme calc
_refine_ls_wR_factor_gt 0.1501
_refine_ls_wR_factor_ref 0.1674
_reflns_number_gt 5302
_reflns_number_total 9673
_reflns_threshold_expression >2sigma(I)
_cod_data_source_file 905487asup1.cif
_cod_data_source_block compound2and3
_cod_depositor_comments
;
The following automatic conversions were performed:

'_exptl_crystal_density_meas' value 'none' was changed to '?' - the
value is perceived as not measured.

Automatic conversion script
Id: cif_fix_values 3008 2015-01-20 13:52:24Z robertas 

The following automatic conversions were performed:

'_refine_ls_weighting_scheme' value 'calc
w=1/[\s^2^(Fo^2^)+(0.1056P)^2^+0.0000P] where P=(Fo^2^+2Fc^2^)/3' was
changed to 'calc'. New tag '_refine_ls_weighting_details' was
created. The value of the new tag was set to
'w=1/[\s^2^(Fo^2^)+(0.1056P)^2^+0.0000P] where P=(Fo^2^+2Fc^2^)/3'.

Automatic conversion script
Id: cif_fix_values 3143 2015-03-26 13:38:13Z robertas 
;
_cod_original_sg_symbol_H-M 'P 21/c'
_cod_database_code 7110647

loop_
_symmetry_equiv_pos_as_xyz
'x, y, z'
'-x, y+1/2, -z+1/2'
'-x, -y, -z'
'x, -y-1/2, z-1/2'

loop_
_atom_site_label
_atom_site_type_symbol
_atom_site_fract_x
_atom_site_fract_y
_atom_site_fract_z
_atom_site_U_iso_or_equiv
_atom_site_adp_type
_atom_site_occupancy
_atom_site_calc_flag
_atom_site_refinement_flags
_atom_site_disorder_assembly
_atom_site_disorder_group
Ir1 Ir 0.76964(4) 0.02919(2) 0.54368(2) 0.06136(16) Uani 1 d D . .
Ru1 Ru 0.6973(4) 0.1602(3) 0.5665(2) 0.0546(10) Uani 0.50 d PD A 1
H1 H 0.7615 0.1678 0.5096 0.050 Uiso 1 d . . .
Ru1A Ru 0.6857(5) 0.1498(3) 0.5408(3) 0.0639(12) Uani 0.50 d PD A 2
Ru2 Ru 0.65582(6) 0.06058(5) 0.40623(5) 0.0581(2) Uani 1 d D . .
Ru3 Ru 0.82328(6) 0.12471(4) 0.44424(5) 0.0571(2) Uani 1 d . . .
P1 P 0.74756(17) -0.45041(12) 0.51183(14) 0.0446(5) Uani 1 d . . .
P2 P 0.75742(19) -0.31880(12) 0.43025(14) 0.0490(6) Uani 1 d . . .
O1 O 0.7753(10) -0.0128(6) 0.7143(5) 0.125(5) Uani 1 d . . .
O2 O 0.8633(9) -0.0962(5) 0.4948(7) 0.117(4) Uani 1 d . . .
O3 O 0.5868(7) -0.0476(6) 0.5080(6) 0.102(3) Uani 1 d DU . .
O4 O 0.9583(7) 0.0949(4) 0.5956(5) 0.083(2) Uani 1 d . . .
O5 O 0.832(2) 0.186(2) 0.7128(12) 0.086(8) Uani 0.50 d PDU A 1
O5A O 0.814(2) 0.189(3) 0.6841(13) 0.109(12) Uani 0.50 d PDU A 2
O6A O 0.5781(18) 0.2802(11) 0.5136(16) 0.123(9) Uani 0.50 d PD A 2
O6 O 0.644(2) 0.3078(8) 0.5883(18) 0.128(9) Uani 0.50 d PD A 1
O7 O 0.561(3) 0.096(2) 0.658(2) 0.109(17) Uani 0.50 d PD A 1
O7A O 0.569(3) 0.087(2) 0.649(3) 0.13(2) Uani 0.50 d PD A 2
O8 O 0.7225(7) -0.0498(5) 0.3120(6) 0.096(3) Uani 1 d . . .
O9 O 0.4671(7) 0.0589(6) 0.3118(6) 0.097(3) Uani 1 d . . .
O10 O 0.7072(7) 0.1670(6) 0.2874(6) 0.107(4) Uani 1 d . . .
O11 O 0.9406(7) 0.2412(5) 0.4094(8) 0.116(4) Uani 1 d . . .
O12 O 0.9344(9) 0.0411(5) 0.3466(7) 0.118(4) Uani 1 d . . .
O13 O 0.6030(11) 0.1411(8) 0.4713(9) 0.071(4) Uani 0.50 d P A 1
N1 N 0.7291(6) -0.3943(4) 0.4455(4) 0.056(2) Uani 1 d . . .
C1 C 0.7732(9) 0.0036(6) 0.6517(7) 0.073(3) Uani 1 d . . .
C2 C 0.8274(10) -0.0494(6) 0.5122(7) 0.075(4) Uani 1 d . . .
C3 C 0.6408(7) -0.0012(6) 0.4884(7) 0.116(6) Uani 1 d DU . .
C4 C 0.8913(9) 0.0891(6) 0.5510(7) 0.065(3) Uani 1 d . . .
C5 C 0.781(2) 0.175(2) 0.6607(16) 0.055(9) Uiso 0.50 d PDU A 1
C5A C 0.7672(19) 0.1750(16) 0.6340(11) 0.066(8) Uani 0.50 d PDU A 2
C6A C 0.619(2) 0.2321(11) 0.5197(19) 0.093(10) Uani 0.50 d PD A 2
C6 C 0.660(3) 0.2526(10) 0.574(2) 0.099(11) Uani 0.50 d PD A 1
C7 C 0.619(2) 0.1179(18) 0.629(2) 0.060(10) Uani 0.50 d PD A 1
C7A C 0.607(3) 0.105(2) 0.602(2) 0.10(2) Uani 0.50 d PD A 2
C8 C 0.6973(9) -0.0085(6) 0.3464(7) 0.070(3) Uani 1 d . . .
C9 C 0.5377(10) 0.0615(7) 0.3484(7) 0.071(3) Uani 1 d . . .
C10 C 0.7266(10) 0.1387(6) 0.3475(7) 0.075(4) Uani 1 d . . .
C11 C 0.8973(9) 0.1993(6) 0.4250(8) 0.070(3) Uani 1 d . . .
C12 C 0.8892(11) 0.0699(6) 0.3835(8) 0.084(4) Uani 1 d . . .
C13 C 0.547(2) 0.1934(16) 0.4386(18) 0.106(10) Uani 0.50 d P A 1
H13A H 0.5151 0.1791 0.3885 0.128 Uiso 0.50 calc PR A 1
H13B H 0.5836 0.2323 0.4309 0.128 Uiso 0.50 calc PR A 1
H13C H 0.5052 0.2048 0.4736 0.128 Uiso 0.50 calc PR A 1
C14 C 0.6510(7) -0.4609(5) 0.5626(6) 0.051(2) Uani 1 d . . .
C15 C 0.5820(8) -0.4146(6) 0.5543(7) 0.070(3) Uani 1 d . . .
H15 H 0.5835 -0.3776 0.5209 0.084 Uiso 1 calc R . .
C16 C 0.5100(8) -0.4234(8) 0.5959(8) 0.088(4) Uani 1 d . . .
H16 H 0.4634 -0.3919 0.5907 0.106 Uiso 1 calc R . .
C17 C 0.5070(9) -0.4777(8) 0.6442(7) 0.084(4) Uani 1 d . . .
H17 H 0.4590 -0.4819 0.6728 0.101 Uiso 1 calc R . .
C18 C 0.5716(9) -0.5254(7) 0.6516(7) 0.077(3) Uani 1 d . . .
H18 H 0.5671 -0.5636 0.6826 0.093 Uiso 1 calc R . .
C19 C 0.6454(8) -0.5164(6) 0.6118(7) 0.069(3) Uani 1 d . . .
H19 H 0.6919 -0.5481 0.6182 0.083 Uiso 1 calc R . .
C20 C 0.7621(7) -0.5301(5) 0.4651(6) 0.052(2) Uani 1 d . . .
C21 C 0.7307(7) -0.5377(5) 0.3852(6) 0.056(2) Uani 1 d . . .
H21 H 0.7088 -0.5004 0.3551 0.068 Uiso 1 calc R . .
C22 C 0.7319(8) -0.6008(6) 0.3500(7) 0.067(3) Uani 1 d . . .
H22 H 0.7096 -0.6062 0.2966 0.080 Uiso 1 calc R . .
C23 C 0.7655(10) -0.6543(6) 0.3936(9) 0.083(4) Uani 1 d . . .
H23 H 0.7651 -0.6967 0.3696 0.099 Uiso 1 calc R . .
C24 C 0.8000(11) -0.6484(6) 0.4721(8) 0.085(4) Uani 1 d . . .
H24 H 0.8231 -0.6862 0.5008 0.103 Uiso 1 calc R . .
C25 C 0.8003(9) -0.5857(6) 0.5086(7) 0.073(3) Uani 1 d . . .
H25 H 0.8256 -0.5806 0.5614 0.087 Uiso 1 calc R . .
C26 C 0.8455(7) -0.4375(5) 0.5856(6) 0.050(2) Uani 1 d . . .
C27 C 0.9301(8) -0.4426(7) 0.5632(7) 0.069(3) Uani 1 d . . .
H27 H 0.9356 -0.4539 0.5112 0.083 Uiso 1 calc R . .
C28 C 1.0074(8) -0.4309(7) 0.6176(8) 0.080(4) Uani 1 d . . .
H28 H 1.0645 -0.4333 0.6024 0.096 Uiso 1 calc R . .
C29 C 0.9977(10) -0.4157(8) 0.6943(8) 0.092(4) Uani 1 d . . .
H29 H 1.0488 -0.4086 0.7315 0.111 Uiso 1 calc R . .
C30 C 0.9128(9) -0.4107(7) 0.7171(7) 0.081(4) Uani 1 d . . .
H30 H 0.9070 -0.4000 0.7692 0.098 Uiso 1 calc R . .
C31 C 0.8378(8) -0.4216(6) 0.6626(6) 0.066(3) Uani 1 d . . .
H31 H 0.7808 -0.4182 0.6778 0.080 Uiso 1 calc R . .
C32 C 0.8638(7) -0.3167(5) 0.3926(5) 0.052(2) Uani 1 d . . .
C33 C 0.8906(9) -0.3751(6) 0.3551(6) 0.066(3) Uani 1 d . . .
H33 H 0.8547 -0.4137 0.3527 0.079 Uiso 1 calc R . .
C34 C 0.9684(9) -0.3761(6) 0.3223(7) 0.071(3) Uani 1 d . . .
H34 H 0.9867 -0.4149 0.2980 0.086 Uiso 1 calc R . .
C35 C 1.0195(9) -0.3167(8) 0.3265(8) 0.084(4) Uani 1 d . . .
H35 H 1.0723 -0.3160 0.3038 0.101 Uiso 1 calc R . .
C36 C 0.9950(10) -0.2605(7) 0.3624(8) 0.084(4) Uani 1 d . . .
H36 H 1.0313 -0.2221 0.3651 0.101 Uiso 1 calc R . .
C37 C 0.9168(9) -0.2597(6) 0.3948(7) 0.074(3) Uani 1 d . . .
H37 H 0.8994 -0.2204 0.4185 0.089 Uiso 1 calc R . .
C38 C 0.7678(8) -0.2655(5) 0.5163(6) 0.058(3) Uani 1 d . . .
C39 C 0.8441(9) -0.2661(6) 0.5707(6) 0.071(3) Uani 1 d . . .
H39 H 0.8933 -0.2924 0.5622 0.085 Uiso 1 calc R . .
C40 C 0.8482(12) -0.2262(7) 0.6404(7) 0.090(5) Uani 1 d . . .
H40 H 0.9001 -0.2259 0.6779 0.108 Uiso 1 calc R . .
C41 C 0.7759(14) -0.1890(8) 0.6513(8) 0.097(5) Uani 1 d . . .
H41 H 0.7795 -0.1627 0.6968 0.116 Uiso 1 calc R . .
C42 C 0.6980(12) -0.1877(8) 0.5995(9) 0.096(5) Uani 1 d . . .
H42 H 0.6489 -0.1624 0.6105 0.115 Uiso 1 calc R . .
C43 C 0.6925(9) -0.2248(6) 0.5295(7) 0.074(3) Uani 1 d . . .
H43 H 0.6407 -0.2231 0.4919 0.089 Uiso 1 calc R . .
C44 C 0.6708(7) -0.2841(5) 0.3565(6) 0.054(2) Uani 1 d . . .
C45 C 0.6838(10) -0.2217(6) 0.3226(7) 0.083(4) Uani 1 d . . .
H45 H 0.7386 -0.1989 0.3339 0.100 Uiso 1 calc R . .
C46 C 0.6111(11) -0.1942(7) 0.2703(9) 0.100(5) Uani 1 d . . .
H46 H 0.6172 -0.1515 0.2488 0.120 Uiso 1 calc R . .
C47 C 0.5356(11) -0.2274(7) 0.2515(8) 0.089(4) Uani 1 d . . .
H47 H 0.4899 -0.2090 0.2147 0.107 Uiso 1 calc R . .
C48 C 0.5229(11) -0.2877(8) 0.2845(9) 0.099(5) Uani 1 d . . .
H48 H 0.4677 -0.3098 0.2724 0.119 Uiso 1 calc R . .
C49 C 0.5916(9) -0.3172(6) 0.3365(7) 0.076(3) Uani 1 d . . .
H49 H 0.5833 -0.3597 0.3578 0.091 Uiso 1 calc R . .

loop_
_atom_site_aniso_label
_atom_site_aniso_U_11
_atom_site_aniso_U_22
_atom_site_aniso_U_33
_atom_site_aniso_U_23
_atom_site_aniso_U_13
_atom_site_aniso_U_12
Ir1 0.0789(3) 0.0514(2) 0.0547(2) 0.0043(2) 0.0130(2) 0.0010(2)
Ru1 0.055(2) 0.052(2) 0.062(2) 0.0036(17) 0.0260(19) 0.0075(14)
Ru1A 0.076(2) 0.0508(18) 0.066(3) -0.0006(18) 0.014(2) 0.0040(13)
Ru2 0.0566(6) 0.0647(5) 0.0548(5) -0.0060(4) 0.0139(4) -0.0074(4)
Ru3 0.0515(5) 0.0558(5) 0.0654(5) 0.0075(4) 0.0135(4) 0.0006(4)
P1 0.0422(14) 0.0476(13) 0.0454(12) 0.0006(10) 0.0107(10) -0.0005(11)
P2 0.0561(16) 0.0453(13) 0.0449(12) -0.0006(11) 0.0052(11) -0.0030(12)
O1 0.211(14) 0.111(8) 0.056(5) 0.017(5) 0.024(7) 0.024(8)
O2 0.151(11) 0.077(6) 0.136(9) 0.003(6) 0.067(8) 0.018(7)
O3 0.072(7) 0.137(9) 0.092(6) -0.003(6) -0.010(5) 0.001(6)
O4 0.081(6) 0.082(6) 0.079(5) 0.010(5) -0.012(5) -0.001(5)
O5 0.13(2) 0.102(15) 0.022(12) -0.024(13) 0.011(11) -0.051(15)
O5A 0.11(2) 0.18(3) 0.043(19) -0.03(2) 0.020(14) -0.08(2)
O6A 0.14(2) 0.092(15) 0.15(2) 0.024(15) 0.052(18) 0.058(16)
O6 0.16(2) 0.073(13) 0.17(2) 0.019(15) 0.09(2) 0.018(15)
O7 0.11(3) 0.13(3) 0.12(2) 0.030(18) 0.11(2) 0.00(2)
O7A 0.13(4) 0.064(18) 0.18(5) -0.01(2) 0.00(3) 0.01(2)
O8 0.112(8) 0.100(7) 0.086(6) -0.024(5) 0.043(6) -0.004(6)
O9 0.068(6) 0.134(9) 0.087(6) 0.014(6) 0.004(5) -0.009(6)
O10 0.082(7) 0.136(9) 0.095(6) 0.054(6) -0.010(5) -0.034(6)
O11 0.084(7) 0.080(6) 0.189(11) 0.017(7) 0.041(7) -0.024(6)
O12 0.160(12) 0.091(7) 0.115(8) -0.018(6) 0.060(8) 0.017(7)
O13 0.059(10) 0.082(10) 0.068(9) 0.021(8) -0.006(8) -0.007(8)
N1 0.071(6) 0.048(4) 0.047(4) 0.007(4) 0.006(4) -0.006(4)
C1 0.088(10) 0.063(7) 0.066(7) -0.012(6) 0.004(6) 0.013(6)
C2 0.103(11) 0.052(6) 0.076(7) 0.013(6) 0.034(7) 0.003(7)
C3 0.026(6) 0.138(11) 0.169(14) -0.125(10) -0.029(7) 0.022(6)
C4 0.074(8) 0.057(6) 0.064(7) -0.007(5) 0.008(6) -0.007(6)
C5A 0.10(2) 0.079(17) 0.022(11) -0.015(12) 0.017(10) -0.035(14)
C6A 0.09(2) 0.076(19) 0.11(2) -0.040(19) 0.027(19) -0.001(17)
C6 0.12(3) 0.048(15) 0.14(3) -0.009(17) 0.07(2) 0.020(16)
C7 0.040(15) 0.031(14) 0.11(3) 0.005(19) 0.012(18) -0.010(10)
C7A 0.15(5) 0.04(2) 0.07(2) 0.005(17) -0.04(2) -0.03(2)
C8 0.076(9) 0.073(8) 0.068(7) -0.007(6) 0.028(6) 0.001(6)
C9 0.069(9) 0.088(8) 0.058(6) 0.013(6) 0.016(6) -0.004(7)
C10 0.108(11) 0.056(6) 0.069(7) 0.025(6) 0.038(7) 0.013(6)
C11 0.074(8) 0.046(6) 0.092(8) 0.010(6) 0.021(7) 0.005(6)
C12 0.120(13) 0.056(7) 0.076(8) -0.010(6) 0.015(8) -0.011(7)
C13 0.10(2) 0.10(2) 0.10(2) -0.016(18) -0.025(18) 0.030(19)
C14 0.039(5) 0.058(6) 0.059(5) -0.003(5) 0.016(4) -0.004(5)
C15 0.064(8) 0.079(8) 0.070(7) 0.000(6) 0.019(6) 0.010(6)
C16 0.043(7) 0.127(12) 0.100(9) -0.001(9) 0.026(7) 0.025(7)
C17 0.050(8) 0.133(13) 0.071(7) 0.005(8) 0.017(6) -0.014(8)
C18 0.066(8) 0.091(9) 0.079(8) 0.018(7) 0.024(7) -0.013(8)
C19 0.059(7) 0.075(8) 0.078(7) 0.008(6) 0.027(6) 0.001(6)
C20 0.055(6) 0.049(5) 0.056(5) -0.002(5) 0.023(5) 0.005(5)
C21 0.052(6) 0.059(6) 0.058(6) 0.003(5) 0.007(5) 0.003(5)
C22 0.069(8) 0.061(7) 0.075(7) -0.008(6) 0.022(6) 0.008(6)
C23 0.092(10) 0.060(7) 0.101(10) -0.024(7) 0.030(8) -0.010(7)
C24 0.116(12) 0.058(7) 0.089(9) 0.006(7) 0.037(9) 0.031(7)
C25 0.092(10) 0.059(7) 0.068(7) 0.009(6) 0.014(6) 0.014(6)
C26 0.040(6) 0.053(5) 0.057(5) 0.007(5) 0.005(4) -0.004(4)
C27 0.053(7) 0.099(9) 0.058(6) -0.003(6) 0.017(5) 0.007(6)
C28 0.041(7) 0.109(10) 0.090(9) -0.001(8) 0.012(6) -0.001(7)
C29 0.063(9) 0.123(12) 0.083(9) 0.001(8) -0.011(7) -0.008(8)
C30 0.071(9) 0.115(11) 0.055(6) -0.004(7) -0.001(6) -0.010(8)
C31 0.055(7) 0.089(8) 0.057(6) -0.001(6) 0.015(5) -0.005(6)
C32 0.057(7) 0.052(5) 0.044(5) 0.003(4) 0.002(4) -0.007(5)
C33 0.077(8) 0.060(6) 0.060(6) 0.007(5) 0.005(6) -0.002(6)
C34 0.074(9) 0.070(7) 0.072(7) -0.003(6) 0.020(6) 0.000(7)
C35 0.061(8) 0.115(11) 0.081(8) 0.012(8) 0.023(7) -0.010(8)
C36 0.080(10) 0.085(9) 0.096(9) -0.008(8) 0.038(8) -0.013(7)
C37 0.071(9) 0.062(7) 0.086(8) -0.004(6) 0.005(7) -0.012(6)
C38 0.075(8) 0.052(6) 0.047(5) -0.002(4) 0.005(5) -0.007(5)
C39 0.081(9) 0.064(7) 0.062(6) -0.004(5) -0.007(6) -0.005(6)
C40 0.131(14) 0.076(9) 0.054(7) -0.013(6) -0.019(8) -0.017(9)
C41 0.158(17) 0.077(9) 0.054(7) -0.016(7) 0.013(9) -0.008(10)
C42 0.119(13) 0.096(10) 0.080(9) -0.011(8) 0.036(9) 0.017(9)
C43 0.078(9) 0.075(8) 0.070(7) -0.006(6) 0.012(6) 0.006(7)
C44 0.058(7) 0.048(5) 0.053(5) -0.007(4) 0.001(5) 0.003(5)
C45 0.090(10) 0.064(7) 0.086(8) 0.019(7) -0.020(7) -0.015(7)
C46 0.100(12) 0.073(9) 0.118(11) 0.037(8) -0.016(10) 0.007(9)
C47 0.085(11) 0.064(8) 0.105(10) 0.007(7) -0.029(8) 0.013(7)
C48 0.083(11) 0.090(10) 0.111(11) 0.008(9) -0.028(9) -0.012(8)
C49 0.075(9) 0.059(7) 0.086(8) 0.016(6) -0.014(7) -0.007(6)

loop_
_atom_type_symbol
_atom_type_description
_atom_type_scat_dispersion_real
_atom_type_scat_dispersion_imag
_atom_type_scat_source
Ir Ir -1.4442 7.9887 'International Tables Vol C Tables 4.2.6.8 and 6.1.1.4'
Ru Ru -1.2594 0.8363 'International Tables Vol C Tables 4.2.6.8 and 6.1.1.4'
P P 0.1023 0.0942 'International Tables Vol C Tables 4.2.6.8 and 6.1.1.4'
O O 0.0106 0.0060 'International Tables Vol C Tables 4.2.6.8 and 6.1.1.4'
N N 0.0061 0.0033 'International Tables Vol C Tables 4.2.6.8 and 6.1.1.4'
C C 0.0033 0.0016 'International Tables Vol C Tables 4.2.6.8 and 6.1.1.4'
H H 0.0000 0.0000 'International Tables Vol C Tables 4.2.6.8 and 6.1.1.4'

loop_
_geom_angle_atom_site_label_1
_geom_angle_atom_site_label_2
_geom_angle_atom_site_label_3
_geom_angle
C2 Ir1 C1 96.3(5)
C2 Ir1 C3 93.7(5)
C1 Ir1 C3 104.5(6)
C2 Ir1 C4 92.8(5)
C1 Ir1 C4 100.8(5)
C3 Ir1 C4 153.0(5)
C2 Ir1 Ru1A 162.3(4)
C1 Ir1 Ru1A 101.4(4)
C3 Ir1 Ru1A 81.4(3)
C4 Ir1 Ru1A 84.5(3)
C2 Ir1 Ru3 101.6(3)
C1 Ir1 Ru3 144.5(4)
C3 Ir1 Ru3 104.6(4)
C4 Ir1 Ru3 48.4(3)
Ru1A Ir1 Ru3 63.76(14)
C2 Ir1 Ru2 101.1(4)
C1 Ir1 Ru2 143.9(4)
C3 Ir1 Ru2 43.4(4)
C4 Ir1 Ru2 109.6(3)
Ru1A Ir1 Ru2 63.77(9)
Ru3 Ir1 Ru2 61.19(3)
C2 Ir1 Ru1 168.8(4)
C1 Ir1 Ru1 93.7(4)
C3 Ir1 Ru1 88.8(3)
C4 Ir1 Ru1 80.2(3)
Ru1A Ir1 Ru1 9.60(15)
Ru3 Ir1 Ru1 67.20(11)
Ru2 Ir1 Ru1 73.37(9)
C7 Ru1 C5 88.4(17)
C7 Ru1 C6 99.9(15)
C5 Ru1 C6 87.8(18)
C7 Ru1 O13 87.6(13)
C5 Ru1 O13 176.0(13)
C6 Ru1 O13 93.1(14)
C7 Ru1 Ir1 87.4(12)
C5 Ru1 Ir1 92.2(12)
C6 Ru1 Ir1 172.7(9)
O13 Ru1 Ir1 87.4(5)
C7 Ru1 Ru3 140.4(12)
C5 Ru1 Ru3 102.4(12)
C6 Ru1 Ru3 118.3(9)
O13 Ru1 Ru3 80.7(5)
Ir1 Ru1 Ru3 54.59(9)
C7 Ru1 H1 159.4
C5 Ru1 H1 97.5
C6 Ru1 H1 100.0
O13 Ru1 H1 86.2
Ir1 Ru1 H1 72.7
Ru3 Ru1 H1 19.0
C7A Ru1A C6A 99(2)
C7A Ru1A C5A 91.9(15)
C6A Ru1A C5A 100.6(15)
C7A Ru1A Ir1 84.6(17)
C6A Ru1A Ir1 170.0(10)
C5A Ru1A Ir1 88.7(11)
C7A Ru1A Ru3 142.4(16)
C6A Ru1A Ru3 115.8(10)
C5A Ru1A Ru3 95.7(9)
Ir1 Ru1A Ru3 58.93(13)
C7A Ru1A Ru2 96.9(12)
C6A Ru1A Ru2 110.8(10)
C5A Ru1A Ru2 145.6(11)
Ir1 Ru1A Ru2 59.29(10)
Ru3 Ru1A Ru2 58.29(9)
C7A Ru1A H1 161.8
C6A Ru1A H1 98.2
C5A Ru1A H1 78.2
Ir1 Ru1A H1 80.0
Ru3 Ru1A H1 27.6
Ru2 Ru1A H1 83.5
C8 Ru2 C9 94.7(6)
C8 Ru2 C3 91.2(5)
C9 Ru2 C3 100.8(5)
C8 Ru2 O13 177.5(6)
C9 Ru2 O13 82.9(6)
C3 Ru2 O13 90.0(5)
C8 Ru2 C10 92.4(5)
C9 Ru2 C10 103.4(5)
C3 Ru2 C10 155.1(5)
O13 Ru2 C10 87.5(5)
C8 Ru2 Ir1 95.1(4)
C9 Ru2 Ir1 149.0(3)
C3 Ru2 Ir1 49.6(3)
O13 Ru2 Ir1 87.4(4)
C10 Ru2 Ir1 105.5(4)
C8 Ru2 Ru3 95.7(4)
C9 Ru2 Ru3 148.5(4)
C3 Ru2 Ru3 108.7(3)
O13 Ru2 Ru3 86.1(4)
C10 Ru2 Ru3 46.5(4)
Ir1 Ru2 Ru3 59.02(3)
C8 Ru2 Ru1A 149.3(4)
C9 Ru2 Ru1A 115.7(4)
C3 Ru2 Ru1A 79.9(3)
O13 Ru2 Ru1A 33.1(4)
C10 Ru2 Ru1A 84.6(4)
Ir1 Ru2 Ru1A 56.94(13)
Ru3 Ru2 Ru1A 60.64(14)
C12 Ru3 C11 89.0(5)
C12 Ru3 C10 89.9(6)
C11 Ru3 C10 96.6(5)
C12 Ru3 C4 93.4(5)
C11 Ru3 C4 101.1(5)
C10 Ru3 C4 162.0(5)
C12 Ru3 Ir1 99.9(4)
C11 Ru3 Ir1 150.9(4)
C10 Ru3 Ir1 110.9(3)
C4 Ru3 Ir1 51.1(3)
C12 Ru3 Ru2 97.9(4)
C11 Ru3 Ru2 146.7(4)
C10 Ru3 Ru2 51.1(3)
C4 Ru3 Ru2 110.9(3)
Ir1 Ru3 Ru2 59.78(3)
C12 Ru3 Ru1A 154.0(4)
C11 Ru3 Ru1A 116.9(4)
C10 Ru3 Ru1A 87.7(3)
C4 Ru3 Ru1A 81.6(4)
Ir1 Ru3 Ru1A 57.31(13)
Ru2 Ru3 Ru1A 61.07(10)
C12 Ru3 Ru1 157.9(4)
C11 Ru3 Ru1 111.7(4)
C10 Ru3 Ru1 94.9(3)
C4 Ru3 Ru1 75.7(3)
Ir1 Ru3 Ru1 58.21(11)
Ru2 Ru3 Ru1 69.17(9)
Ru1A Ru3 Ru1 8.39(16)
C12 Ru3 H1 172.9
C11 Ru3 H1 96.3
C10 Ru3 H1 94.1
C4 Ru3 H1 81.0
Ir1 Ru3 H1 73.2
Ru2 Ru3 H1 80.2
Ru1A Ru3 H1 21.0
Ru1 Ru3 H1 15.8
N1 P1 C20 108.5(4)
N1 P1 C26 116.0(5)
C20 P1 C26 107.2(5)
N1 P1 C14 111.0(5)
C20 P1 C14 105.8(5)
C26 P1 C14 107.9(5)
N1 P2 C38 114.2(4)
N1 P2 C32 110.7(5)
C38 P2 C32 107.7(5)
N1 P2 C44 106.9(5)
C38 P2 C44 108.4(5)
C32 P2 C44 108.8(5)
C13 O13 Ru1 119.3(16)
C13 O13 Ru2 125.7(16)
Ru1 O13 Ru2 106.6(7)
P1 N1 P2 139.2(6)
O1 C1 Ir1 178.4(12)
O2 C2 Ir1 178.5(13)
O3 C3 Ru2 142.3(9)
O3 C3 Ir1 130.5(10)
Ru2 C3 Ir1 86.9(5)
O4 C4 Ru3 143.1(10)
O4 C4 Ir1 136.4(9)
Ru3 C4 Ir1 80.5(5)
O5 C5 Ru1 176(4)
O5A C5A Ru1A 178(3)
O6A C6A Ru1A 174(3)
O6 C6 Ru1 171(4)
O7 C7 Ru1 169(4)
O7A C7A Ru1A 167(5)
O8 C8 Ru2 179.0(12)
O9 C9 Ru2 176.6(13)
O10 C10 Ru3 146.0(11)
O10 C10 Ru2 131.6(12)
Ru3 C10 Ru2 82.4(4)
O11 C11 Ru3 175.8(13)
O12 C12 Ru3 174.0(13)
C15 C14 C19 118.5(10)
C15 C14 P1 121.2(8)
C19 C14 P1 120.3(8)
C14 C15 C16 119.6(12)
C14 C15 H15 120.2
C16 C15 H15 120.2
C17 C16 C15 120.6(12)
C17 C16 H16 119.7
C15 C16 H16 119.7
C18 C17 C16 121.5(12)
C18 C17 H17 119.2
C16 C17 H17 119.2
C17 C18 C19 118.4(12)
C17 C18 H18 120.8
C19 C18 H18 120.8
C14 C19 C18 121.3(12)
C14 C19 H19 119.3
C18 C19 H19 119.4
C21 C20 C25 119.4(10)
C21 C20 P1 119.2(8)
C25 C20 P1 121.3(8)
C20 C21 C22 120.0(10)
C20 C21 H21 120.0
C22 C21 H21 120.0
C23 C22 C21 119.6(11)
C23 C22 H22 120.2
C21 C22 H22 120.2
C22 C23 C24 122.0(12)
C22 C23 H23 119.0
C24 C23 H23 119.0
C23 C24 C25 119.5(12)
C23 C24 H24 120.3
C25 C24 H24 120.3
C24 C25 C20 119.2(11)
C24 C25 H25 120.4
C20 C25 H25 120.4
C31 C26 C27 119.6(10)
C31 C26 P1 121.7(8)
C27 C26 P1 118.7(8)
C26 C27 C28 120.6(10)
C26 C27 H27 119.7
C28 C27 H27 119.7
C29 C28 C27 118.6(11)
C29 C28 H28 120.7
C27 C28 H28 120.7
C28 C29 C30 121.0(12)
C28 C29 H29 119.5
C30 C29 H29 119.5
C31 C30 C29 119.5(12)
C31 C30 H30 120.3
C29 C30 H30 120.3
C30 C31 C26 120.7(11)
C30 C31 H31 119.6
C26 C31 H31 119.6
C37 C32 C33 118.8(11)
C37 C32 P2 123.1(9)
C33 C32 P2 118.0(8)
C34 C33 C32 121.1(11)
C34 C33 H33 119.4
C32 C33 H33 119.4
C33 C34 C35 117.4(12)
C33 C34 H34 121.3
C35 C34 H34 121.3
C36 C35 C34 122.2(12)
C36 C35 H35 118.9
C34 C35 H35 118.9
C35 C36 C37 120.1(13)
C35 C36 H36 119.9
C37 C36 H36 119.9
C36 C37 C32 120.3(12)
C36 C37 H37 119.8
C32 C37 H37 119.8
C39 C38 C43 119.9(10)
C39 C38 P2 121.1(9)
C43 C38 P2 119.0(9)
C38 C39 C40 119.7(13)
C38 C39 H39 120.1
C40 C39 H39 120.1
C41 C40 C39 118.9(14)
C41 C40 H40 120.6
C39 C40 H40 120.6
C40 C41 C42 123.6(13)
C40 C41 H41 118.2
C42 C41 H41 118.2
C41 C42 C43 119.0(14)
C41 C42 H42 120.5
C43 C42 H42 120.5
C42 C43 C38 118.9(13)
C42 C43 H43 120.5
C38 C43 H43 120.5
C49 C44 C45 119.8(11)
C49 C44 P2 120.3(8)
C45 C44 P2 119.9(9)
C44 C45 C46 117.6(13)
C44 C45 H45 121.2
C46 C45 H45 121.2
C47 C46 C45 121.5(13)
C47 C46 H46 119.3
C45 C46 H46 119.3
C46 C47 C48 120.8(13)
C46 C47 H47 119.6
C48 C47 H47 119.6
C47 C48 C49 120.3(14)
C47 C48 H48 119.8
C49 C48 H48 119.8
C44 C49 C48 119.9(12)
C44 C49 H49 120.0
C48 C49 H49 120.0

loop_
_geom_bond_atom_site_label_1
_geom_bond_atom_site_label_2
_geom_bond_distance
Ir1 C2 1.893(13)
Ir1 C1 1.906(13)
Ir1 C3 2.105(10)
Ir1 C4 2.159(12)
Ir1 Ru1A 2.689(6)
Ir1 Ru3 2.7366(9)
Ir1 Ru2 2.7581(11)
Ir1 Ru1 2.854(5)
Ru1 C7 1.892(17)
Ru1 C5 1.907(18)
Ru1 C6 1.917(16)
Ru1 O13 2.024(16)
Ru1 Ru3 3.095(5)
Ru1 H1 1.4729
Ru1A C7A 1.896(19)
Ru1A C6A 1.910(18)
Ru1A C5A 1.921(17)
Ru1A Ru3 2.866(6)
Ru1A Ru2 2.878(4)
Ru1A H1 1.3696
Ru2 C8 1.864(13)
Ru2 C9 1.893(15)
Ru2 C3 1.898(14)
Ru2 O13 2.156(18)
Ru2 C10 2.197(11)
Ru2 Ru3 2.7968(13)
Ru3 C12 1.878(15)
Ru3 C11 1.900(12)
Ru3 C10 2.046(14)
Ru3 C4 2.075(12)
Ru3 H1 1.7695
P1 N1 1.579(8)
P1 C20 1.793(10)
P1 C26 1.804(10)
P1 C14 1.805(9)
P2 N1 1.581(8)
P2 C38 1.794(10)
P2 C32 1.803(11)
P2 C44 1.804(10)
O1 C1 1.113(14)
O2 C2 1.130(14)
O3 C3 1.297(13)
O4 C4 1.172(14)
O5 C5 1.10(2)
O5A C5A 1.06(2)
O6A C6A 1.13(2)
O6 C6 1.15(2)
O7 C7 1.15(2)
O7A C7A 1.12(3)
O8 C8 1.105(13)
O9 C9 1.146(15)
O10 C10 1.167(13)
O11 C11 1.108(13)
O12 C12 1.142(16)
O13 C13 1.39(3)
C13 H13A 0.9600
C13 H13B 0.9600
C13 H13C 0.9600
C14 C15 1.370(15)
C14 C19 1.390(15)
C15 C16 1.388(16)
C15 H15 0.9300
C16 C17 1.356(19)
C16 H16 0.9300
C17 C18 1.343(18)
C17 H17 0.9300
C18 C19 1.392(16)
C18 H18 0.9300
C19 H19 0.9300
C20 C21 1.384(14)
C20 C25 1.398(15)
C21 C22 1.385(15)
C21 H21 0.9300
C22 C23 1.346(18)
C22 H22 0.9300
C23 C24 1.368(19)
C23 H23 0.9300
C24 C25 1.386(16)
C24 H24 0.9300
C25 H25 0.9300
C26 C31 1.374(14)
C26 C27 1.380(15)
C27 C28 1.392(17)
C27 H27 0.9300
C28 C29 1.372(18)
C28 H28 0.9300
C29 C30 1.386(19)
C29 H29 0.9300
C30 C31 1.365(16)
C30 H30 0.9300
C31 H31 0.9300
C32 C37 1.375(15)
C32 C33 1.405(15)
C33 C34 1.367(17)
C33 H33 0.9300
C34 C35 1.395(18)
C34 H34 0.9300
C35 C36 1.346(19)
C35 H35 0.9300
C36 C37 1.366(18)
C36 H36 0.9300
C37 H37 0.9300
C38 C39 1.361(16)
C38 C43 1.429(16)
C39 C40 1.421(16)
C39 H39 0.9300
C40 C41 1.34(2)
C40 H40 0.9300
C41 C42 1.35(2)
C41 H41 0.9300
C42 C43 1.396(18)
C42 H42 0.9300
C43 H43 0.9300
C44 C49 1.353(16)
C44 C45 1.386(15)
C45 C46 1.409(18)
C45 H45 0.9300
C46 C47 1.31(2)
C46 H46 0.9300
C47 C48 1.343(19)
C47 H47 0.9300
C48 C49 1.383(18)
C48 H48 0.9300
C49 H49 0.9300

loop_
_geom_torsion_atom_site_label_1
_geom_torsion_atom_site_label_2
_geom_torsion_atom_site_label_3
_geom_torsion_atom_site_label_4
_geom_torsion
C2 Ir1 Ru1 C7 165(3)
C1 Ir1 Ru1 C7 -42.8(13)
C3 Ir1 Ru1 C7 61.7(13)
C4 Ir1 Ru1 C7 -143.1(13)
Ru1A Ir1 Ru1 C7 101(2)
Ru3 Ir1 Ru1 C7 168.1(13)
Ru2 Ir1 Ru1 C7 102.9(13)
C2 Ir1 Ru1 C5 -107(3)
C1 Ir1 Ru1 C5 45.5(13)
C3 Ir1 Ru1 C5 150.0(13)
C4 Ir1 Ru1 C5 -54.8(12)
Ru1A Ir1 Ru1 C5 -171(2)
Ru3 Ir1 Ru1 C5 -103.6(12)
Ru2 Ir1 Ru1 C5 -168.8(12)
C2 Ir1 Ru1 C6 -17(11)
C1 Ir1 Ru1 C6 135(11)
C3 Ir1 Ru1 C6 -120(11)
C4 Ir1 Ru1 C6 35(11)
Ru1A Ir1 Ru1 C6 -81(11)
Ru3 Ir1 Ru1 C6 -14(11)
Ru2 Ir1 Ru1 C6 -79(11)
C2 Ir1 Ru1 O13 77(2)
C1 Ir1 Ru1 O13 -130.5(6)
C3 Ir1 Ru1 O13 -26.0(6)
C4 Ir1 Ru1 O13 129.2(6)
Ru1A Ir1 Ru1 O13 13.4(14)
Ru3 Ir1 Ru1 O13 80.4(5)
Ru2 Ir1 Ru1 O13 15.2(5)
C2 Ir1 Ru1 Ru3 -3(2)
C1 Ir1 Ru1 Ru3 149.1(4)
C3 Ir1 Ru1 Ru3 -106.4(4)
C4 Ir1 Ru1 Ru3 48.8(3)
Ru1A Ir1 Ru1 Ru3 -67.0(15)
Ru2 Ir1 Ru1 Ru3 -65.17(5)
C2 Ir1 Ru1A C7A 134.5(19)
C1 Ir1 Ru1A C7A -43.7(14)
C3 Ir1 Ru1A C7A 59.5(13)
C4 Ir1 Ru1A C7A -143.6(13)
Ru3 Ir1 Ru1A C7A 170.5(13)
Ru2 Ir1 Ru1A C7A 101.3(13)
Ru1 Ir1 Ru1A C7A -80.6(19)
C2 Ir1 Ru1A C6A 25(6)
C1 Ir1 Ru1A C6A -153(6)
C3 Ir1 Ru1A C6A -50(6)
C4 Ir1 Ru1A C6A 107(6)
Ru3 Ir1 Ru1A C6A 61(6)
Ru2 Ir1 Ru1A C6A -8(6)
Ru1 Ir1 Ru1A C6A 170(7)
C2 Ir1 Ru1A C5A -133.5(17)
C1 Ir1 Ru1A C5A 48.3(9)
C3 Ir1 Ru1A C5A 151.5(9)
C4 Ir1 Ru1A C5A -51.6(9)
Ru3 Ir1 Ru1A C5A -97.5(8)
Ru2 Ir1 Ru1A C5A -166.6(8)
Ru1 Ir1 Ru1A C5A 11.4(16)
C2 Ir1 Ru1A Ru3 -36.0(15)
C1 Ir1 Ru1A Ru3 145.8(4)
C3 Ir1 Ru1A Ru3 -111.0(4)
C4 Ir1 Ru1A Ru3 45.9(3)
Ru2 Ir1 Ru1A Ru3 -69.15(6)
Ru1 Ir1 Ru1A Ru3 108.9(15)
C2 Ir1 Ru1A Ru2 33.2(15)
C1 Ir1 Ru1A Ru2 -145.1(4)
C3 Ir1 Ru1A Ru2 -41.9(4)
C4 Ir1 Ru1A Ru2 115.0(3)
Ru3 Ir1 Ru1A Ru2 69.15(6)
Ru1 Ir1 Ru1A Ru2 178.0(16)
C2 Ir1 Ru2 C8 -3.6(5)
C1 Ir1 Ru2 C8 -120.9(7)
C3 Ir1 Ru2 C8 -87.2(6)
C4 Ir1 Ru2 C8 93.4(5)
Ru1A Ir1 Ru2 C8 166.6(4)
Ru3 Ir1 Ru2 C8 93.6(4)
Ru1 Ir1 Ru2 C8 166.3(4)
C2 Ir1 Ru2 C9 104.3(9)
C1 Ir1 Ru2 C9 -13.1(10)
C3 Ir1 Ru2 C9 20.7(9)
C4 Ir1 Ru2 C9 -158.7(9)
Ru1A Ir1 Ru2 C9 -85.5(8)
Ru3 Ir1 Ru2 C9 -158.5(8)
Ru1 Ir1 Ru2 C9 -85.8(8)
C2 Ir1 Ru2 C3 83.6(6)
C1 Ir1 Ru2 C3 -33.7(7)
C4 Ir1 Ru2 C3 -179.3(5)
Ru1A Ir1 Ru2 C3 -106.2(5)
Ru3 Ir1 Ru2 C3 -179.2(4)
Ru1 Ir1 Ru2 C3 -106.5(4)
C2 Ir1 Ru2 O13 175.8(6)
C1 Ir1 Ru2 O13 58.5(7)
C3 Ir1 Ru2 O13 92.2(6)
C4 Ir1 Ru2 O13 -87.1(5)
Ru1A Ir1 Ru2 O13 -13.9(4)
Ru3 Ir1 Ru2 O13 -87.0(4)
Ru1 Ir1 Ru2 O13 -14.3(4)
C2 Ir1 Ru2 C10 -97.5(5)
C1 Ir1 Ru2 C10 145.2(7)
C3 Ir1 Ru2 C10 178.9(5)
C4 Ir1 Ru2 C10 -0.5(4)
Ru1A Ir1 Ru2 C10 72.7(4)
Ru3 Ir1 Ru2 C10 -0.3(3)
Ru1 Ir1 Ru2 C10 72.4(3)
C2 Ir1 Ru2 Ru3 -97.2(4)
C1 Ir1 Ru2 Ru3 145.5(6)
C3 Ir1 Ru2 Ru3 179.2(4)
C4 Ir1 Ru2 Ru3 -0.1(3)
Ru1A Ir1 Ru2 Ru3 73.05(16)
Ru1 Ir1 Ru2 Ru3 72.70(12)
C2 Ir1 Ru2 Ru1A -170.2(4)
C1 Ir1 Ru2 Ru1A 72.4(6)
C3 Ir1 Ru2 Ru1A 106.2(5)
C4 Ir1 Ru2 Ru1A -73.2(4)
Ru3 Ir1 Ru2 Ru1A -73.05(16)
Ru1 Ir1 Ru2 Ru1A -0.3(3)
C7A Ru1A Ru2 C8 -106.4(19)
C6A Ru1A Ru2 C8 151.6(13)
C5A Ru1A Ru2 C8 -2.8(17)
Ir1 Ru1A Ru2 C8 -26.9(8)
Ru3 Ru1A Ru2 C8 43.3(8)
C7A Ru1A Ru2 C9 65.7(18)
C6A Ru1A Ru2 C9 -36.3(12)
C5A Ru1A Ru2 C9 169.3(15)
Ir1 Ru1A Ru2 C9 145.2(4)
Ru3 Ru1A Ru2 C9 -144.5(4)
C7A Ru1A Ru2 C3 -31.5(17)
C6A Ru1A Ru2 C3 -133.5(11)
C5A Ru1A Ru2 C3 72.1(15)
Ir1 Ru1A Ru2 C3 48.0(3)
Ru3 Ru1A Ru2 C3 118.2(3)
C7A Ru1A Ru2 O13 74.4(19)
C6A Ru1A Ru2 O13 -27.6(13)
C5A Ru1A Ru2 O13 178.0(17)
Ir1 Ru1A Ru2 O13 153.9(8)
Ru3 Ru1A Ru2 O13 -135.9(8)
C7A Ru1A Ru2 C10 168.0(17)
C6A Ru1A Ru2 C10 66.0(12)
C5A Ru1A Ru2 C10 -88.3(15)
Ir1 Ru1A Ru2 C10 -112.4(4)
Ru3 Ru1A Ru2 C10 -42.2(4)
C7A Ru1A Ru2 Ir1 -79.5(17)
C6A Ru1A Ru2 Ir1 178.5(11)
C5A Ru1A Ru2 Ir1 24.1(15)
Ru3 Ru1A Ru2 Ir1 70.22(10)
C7A Ru1A Ru2 Ru3 -149.7(17)
C6A Ru1A Ru2 Ru3 108.2(11)
C5A Ru1A Ru2 Ru3 -46.1(15)
Ir1 Ru1A Ru2 Ru3 -70.22(10)
C2 Ir1 Ru3 C12 3.0(6)
C1 Ir1 Ru3 C12 121.7(8)
C3 Ir1 Ru3 C12 -94.0(6)
C4 Ir1 Ru3 C12 86.4(6)
Ru1A Ir1 Ru3 C12 -166.5(5)
Ru2 Ir1 Ru3 C12 -93.4(5)
Ru1 Ir1 Ru3 C12 -176.3(5)
C2 Ir1 Ru3 C11 -103.2(9)
C1 Ir1 Ru3 C11 15.5(10)
C3 Ir1 Ru3 C11 159.8(8)
C4 Ir1 Ru3 C11 -19.8(8)
Ru1A Ir1 Ru3 C11 87.3(7)
Ru2 Ir1 Ru3 C11 160.4(7)
Ru1 Ir1 Ru3 C11 77.5(7)
C2 Ir1 Ru3 C10 96.8(6)
C1 Ir1 Ru3 C10 -144.6(8)
C3 Ir1 Ru3 C10 -0.2(5)
C4 Ir1 Ru3 C10 -179.8(5)
Ru1A Ir1 Ru3 C10 -72.7(4)
Ru2 Ir1 Ru3 C10 0.3(4)
Ru1 Ir1 Ru3 C10 -82.6(4)
C2 Ir1 Ru3 C4 -83.4(6)
C1 Ir1 Ru3 C4 35.3(8)
C3 Ir1 Ru3 C4 179.6(5)
Ru1A Ir1 Ru3 C4 107.1(4)
Ru2 Ir1 Ru3 C4 -179.8(4)
Ru1 Ir1 Ru3 C4 97.3(4)
C2 Ir1 Ru3 Ru2 96.4(5)
C1 Ir1 Ru3 Ru2 -144.9(7)
C3 Ir1 Ru3 Ru2 -0.6(3)
C4 Ir1 Ru3 Ru2 179.8(4)
Ru1A Ir1 Ru3 Ru2 -73.06(12)
Ru1 Ir1 Ru3 Ru2 -82.92(10)
C2 Ir1 Ru3 Ru1A 169.5(5)
C1 Ir1 Ru3 Ru1A -71.8(7)
C3 Ir1 Ru3 Ru1A 72.5(3)
C4 Ir1 Ru3 Ru1A -107.1(4)
Ru2 Ir1 Ru3 Ru1A 73.06(12)
Ru1 Ir1 Ru3 Ru1A -9.86(19)
C2 Ir1 Ru3 Ru1 179.4(5)
C1 Ir1 Ru3 Ru1 -62.0(7)
C3 Ir1 Ru3 Ru1 82.4(3)
C4 Ir1 Ru3 Ru1 -97.3(4)
Ru1A Ir1 Ru3 Ru1 9.86(19)
Ru2 Ir1 Ru3 Ru1 82.92(11)
C8 Ru2 Ru3 C12 4.4(6)
C9 Ru2 Ru3 C12 -104.2(8)
C3 Ru2 Ru3 C12 97.6(5)
O13 Ru2 Ru3 C12 -173.8(6)
C10 Ru2 Ru3 C12 -83.5(6)
Ir1 Ru2 Ru3 C12 96.9(4)
Ru1A Ru2 Ru3 C12 163.8(4)
C8 Ru2 Ru3 C11 104.8(8)
C9 Ru2 Ru3 C11 -3.8(10)
C3 Ru2 Ru3 C11 -162.0(7)
O13 Ru2 Ru3 C11 -73.4(8)
C10 Ru2 Ru3 C11 16.9(8)
Ir1 Ru2 Ru3 C11 -162.7(7)
Ru1A Ru2 Ru3 C11 -95.8(7)
C8 Ru2 Ru3 C10 87.9(6)
C9 Ru2 Ru3 C10 -20.7(8)
C3 Ru2 Ru3 C10 -178.9(5)
O13 Ru2 Ru3 C10 -90.3(6)
Ir1 Ru2 Ru3 C10 -179.6(4)
Ru1A Ru2 Ru3 C10 -112.7(4)
C8 Ru2 Ru3 C4 -92.4(5)
C9 Ru2 Ru3 C4 159.0(8)
C3 Ru2 Ru3 C4 0.8(5)
O13 Ru2 Ru3 C4 89.5(5)
C10 Ru2 Ru3 C4 179.7(5)
Ir1 Ru2 Ru3 C4 0.2(3)
Ru1A Ru2 Ru3 C4 67.1(4)
C8 Ru2 Ru3 Ir1 -92.5(4)
C9 Ru2 Ru3 Ir1 158.9(7)
C3 Ru2 Ru3 Ir1 0.6(3)
O13 Ru2 Ru3 Ir1 89.3(4)
C10 Ru2 Ru3 Ir1 179.6(4)
Ru1A Ru2 Ru3 Ir1 66.90(15)
C8 Ru2 Ru3 Ru1A -159.4(4)
C9 Ru2 Ru3 Ru1A 92.0(7)
C3 Ru2 Ru3 Ru1A -66.3(4)
O13 Ru2 Ru3 Ru1A 22.4(4)
C10 Ru2 Ru3 Ru1A 112.7(4)
Ir1 Ru2 Ru3 Ru1A -66.90(15)
C8 Ru2 Ru3 Ru1 -157.0(4)
C9 Ru2 Ru3 Ru1 94.4(7)
C3 Ru2 Ru3 Ru1 -63.8(4)
O13 Ru2 Ru3 Ru1 24.8(4)
C10 Ru2 Ru3 Ru1 115.1(4)
Ir1 Ru2 Ru3 Ru1 -64.49(12)
Ru1A Ru2 Ru3 Ru1 2.4(3)
C7A Ru1A Ru3 C12 16(3)
C6A Ru1A Ru3 C12 -138.6(15)
C5A Ru1A Ru3 C12 116.8(14)
Ir1 Ru1A Ru3 C12 31.8(11)
Ru2 Ru1A Ru3 C12 -39.1(11)
C7A Ru1A Ru3 C11 -163(2)
C6A Ru1A Ru3 C11 42.7(12)
C5A Ru1A Ru3 C11 -61.9(11)
Ir1 Ru1A Ru3 C11 -146.9(4)
Ru2 Ru1A Ru3 C11 142.2(4)
C7A Ru1A Ru3 C10 101(2)
C6A Ru1A Ru3 C10 -53.5(12)
C5A Ru1A Ru3 C10 -158.2(10)
Ir1 Ru1A Ru3 C10 116.8(3)
Ru2 Ru1A Ru3 C10 46.0(3)
C7A Ru1A Ru3 C4 -64(2)
C6A Ru1A Ru3 C4 140.9(12)
C5A Ru1A Ru3 C4 36.3(10)
Ir1 Ru1A Ru3 C4 -48.7(3)
Ru2 Ru1A Ru3 C4 -119.6(3)
C7A Ru1A Ru3 Ir1 -16(2)
C6A Ru1A Ru3 Ir1 -170.3(11)
C5A Ru1A Ru3 Ir1 85.0(10)
Ru2 Ru1A Ru3 Ir1 -70.82(9)
C7A Ru1A Ru3 Ru2 55(2)
C6A Ru1A Ru3 Ru2 -99.5(11)
C5A Ru1A Ru3 Ru2 155.8(10)
Ir1 Ru1A Ru3 Ru2 70.82(9)
C7A Ru1A Ru3 Ru1 -109(3)
C6A Ru1A Ru3 Ru1 96(2)
C5A Ru1A Ru3 Ru1 -8.5(17)
Ir1 Ru1A Ru3 Ru1 -93.5(16)
Ru2 Ru1A Ru3 Ru1 -164.4(17)
C7 Ru1 Ru3 C12 -9(2)
C5 Ru1 Ru3 C12 93.4(17)
C6 Ru1 Ru3 C12 -172.3(19)
O13 Ru1 Ru3 C12 -83.8(13)
Ir1 Ru1 Ru3 C12 9.6(12)
C7 Ru1 Ru3 C11 -168(2)
C5 Ru1 Ru3 C11 -65.4(13)
C6 Ru1 Ru3 C11 28.8(16)
O13 Ru1 Ru3 C11 117.3(6)
Ir1 Ru1 Ru3 C11 -149.2(4)
C7 Ru1 Ru3 C10 93(2)
C5 Ru1 Ru3 C10 -164.6(13)
C6 Ru1 Ru3 C10 -70.4(16)
O13 Ru1 Ru3 C10 18.1(6)
Ir1 Ru1 Ru3 C10 111.6(3)
C7 Ru1 Ru3 C4 -72(2)
C5 Ru1 Ru3 C4 31.0(13)
C6 Ru1 Ru3 C4 125.2(16)
O13 Ru1 Ru3 C4 -146.3(6)
Ir1 Ru1 Ru3 C4 -52.8(3)
C7 Ru1 Ru3 Ir1 -18.9(19)
C5 Ru1 Ru3 Ir1 83.8(12)
C6 Ru1 Ru3 Ir1 178.0(15)
O13 Ru1 Ru3 Ir1 -93.5(5)
C7 Ru1 Ru3 Ru2 47.7(19)
C5 Ru1 Ru3 Ru2 150.4(12)
C6 Ru1 Ru3 Ru2 -115.4(15)
O13 Ru1 Ru3 Ru2 -26.9(5)
Ir1 Ru1 Ru3 Ru2 66.56(6)
C7 Ru1 Ru3 Ru1A 62(2)
C5 Ru1 Ru3 Ru1A 165(2)
C6 Ru1 Ru3 Ru1A -101(2)
O13 Ru1 Ru3 Ru1A -12.3(15)
Ir1 Ru1 Ru3 Ru1A 81.2(16)
C7 Ru1 O13 C13 103(2)
C5 Ru1 O13 C13 106(19)
C6 Ru1 O13 C13 3(2)
Ir1 Ru1 O13 C13 -170(2)
Ru3 Ru1 O13 C13 -115(2)
C7 Ru1 O13 Ru2 -107.1(13)
C5 Ru1 O13 Ru2 -104(19)
C6 Ru1 O13 Ru2 153.1(10)
Ir1 Ru1 O13 Ru2 -19.6(5)
Ru3 Ru1 O13 Ru2 34.9(5)
C8 Ru2 O13 C13 -25(13)
C9 Ru2 O13 C13 -42(2)
C3 Ru2 O13 C13 -143(2)
C10 Ru2 O13 C13 62(2)
Ir1 Ru2 O13 C13 168(2)
Ru3 Ru2 O13 C13 109(2)
Ru1A Ru2 O13 C13 146(3)
C8 Ru2 O13 Ru1 -172(12)
C9 Ru2 O13 Ru1 170.8(7)
C3 Ru2 O13 Ru1 69.9(7)
C10 Ru2 O13 Ru1 -85.3(7)
Ir1 Ru2 O13 Ru1 20.3(6)
Ru3 Ru2 O13 Ru1 -38.8(6)
Ru1A Ru2 O13 Ru1 -1.3(4)
C20 P1 N1 P2 -138.0(9)
C26 P1 N1 P2 -17.3(12)
C14 P1 N1 P2 106.2(10)
C38 P2 N1 P1 -37.9(11)
C32 P2 N1 P1 83.8(10)
C44 P2 N1 P1 -157.8(9)
C2 Ir1 C1 O1 -28(50)
C3 Ir1 C1 O1 67(50)
C4 Ir1 C1 O1 -122(50)
Ru1A Ir1 C1 O1 151(50)
Ru3 Ir1 C1 O1 -148(49)
Ru2 Ir1 C1 O1 91(50)
Ru1 Ir1 C1 O1 157(50)
C1 Ir1 C2 O2 -52(46)
C3 Ir1 C2 O2 -157(46)
C4 Ir1 C2 O2 49(46)
Ru1A Ir1 C2 O2 130(45)
Ru3 Ir1 C2 O2 97(46)
Ru2 Ir1 C2 O2 160(45)
Ru1 Ir1 C2 O2 100(45)
C8 Ru2 C3 O3 -78.7(16)
C9 Ru2 C3 O3 16.3(16)
O13 Ru2 C3 O3 99.1(16)
C10 Ru2 C3 O3 -176.9(12)
Ir1 Ru2 C3 O3 -174.3(17)
Ru3 Ru2 C3 O3 -175.0(14)
Ru1A Ru2 C3 O3 130.8(15)
C8 Ru2 C3 Ir1 95.6(5)
C9 Ru2 C3 Ir1 -169.3(5)
O13 Ru2 C3 Ir1 -86.6(5)
C10 Ru2 C3 Ir1 -2.6(12)
Ru3 Ru2 C3 Ir1 -0.7(4)
Ru1A Ru2 C3 Ir1 -54.9(3)
C2 Ir1 C3 O3 73.2(12)
C1 Ir1 C3 O3 -24.3(12)
C4 Ir1 C3 O3 176.8(10)
Ru1A Ir1 C3 O3 -123.9(12)
Ru3 Ir1 C3 O3 176.2(11)
Ru2 Ir1 C3 O3 175.4(14)
Ru1 Ir1 C3 O3 -117.8(11)
C2 Ir1 C3 Ru2 -102.3(5)
C1 Ir1 C3 Ru2 160.3(4)
C4 Ir1 C3 Ru2 1.4(11)
Ru1A Ir1 C3 Ru2 60.6(3)
Ru3 Ir1 C3 Ru2 0.7(4)
Ru1 Ir1 C3 Ru2 66.8(3)
C12 Ru3 C4 O4 80.3(17)
C11 Ru3 C4 O4 -9.4(17)
C10 Ru3 C4 O4 -179.3(14)
Ir1 Ru3 C4 O4 -179.8(18)
Ru2 Ru3 C4 O4 -179.9(15)
Ru1A Ru3 C4 O4 -125.4(16)
Ru1 Ru3 C4 O4 -119.3(16)
C12 Ru3 C4 Ir1 -100.0(5)
C11 Ru3 C4 Ir1 170.3(4)
C10 Ru3 C4 Ir1 0.5(16)
Ru2 Ru3 C4 Ir1 -0.2(4)
Ru1A Ru3 C4 Ir1 54.4(3)
Ru1 Ru3 C4 Ir1 60.5(3)
C2 Ir1 C4 O4 -77.2(14)
C1 Ir1 C4 O4 19.7(14)
C3 Ir1 C4 O4 179.0(11)
Ru1A Ir1 C4 O4 120.3(14)
Ru3 Ir1 C4 O4 179.8(16)
Ru2 Ir1 C4 O4 180.0(13)
Ru1 Ir1 C4 O4 111.7(14)
C2 Ir1 C4 Ru3 103.0(5)
C1 Ir1 C4 Ru3 -160.1(4)
C3 Ir1 C4 Ru3 -0.8(11)
Ru1A Ir1 C4 Ru3 -59.4(3)
Ru2 Ir1 C4 Ru3 0.2(4)
Ru1 Ir1 C4 Ru3 -68.1(3)
C7 Ru1 C5 O5 -167(61)
C6 Ru1 C5 O5 -67(61)
O13 Ru1 C5 O5 -171(48)
Ir1 Ru1 C5 O5 105(61)
Ru3 Ru1 C5 O5 51(61)
C7A Ru1A C5A O5A 151(89)
C6A Ru1A C5A O5A -110(89)
Ir1 Ru1A C5A O5A 66(89)
Ru3 Ru1A C5A O5A 8(89)
Ru2 Ru1A C5A O5A 46(89)
C7A Ru1A C6A O6A 34(32)
C5A Ru1A C6A O6A -60(32)
Ir1 Ru1A C6A O6A 142(28)
Ru3 Ru1A C6A O6A -162(31)
Ru2 Ru1A C6A O6A 135(31)
C7 Ru1 C6 O6 79(17)
C5 Ru1 C6 O6 -9(17)
O13 Ru1 C6 O6 167(17)
Ir1 Ru1 C6 O6 -100(18)
Ru3 Ru1 C6 O6 -112(17)
C5 Ru1 C7 O7 150(19)
C6 Ru1 C7 O7 62(19)
O13 Ru1 C7 O7 -30(19)
Ir1 Ru1 C7 O7 -118(19)
Ru3 Ru1 C7 O7 -103(19)
C6A Ru1A C7A O7A -80(24)
C5A Ru1A C7A O7A 21(24)
Ir1 Ru1A C7A O7A 110(24)
Ru3 Ru1A C7A O7A 123(23)
Ru2 Ru1A C7A O7A 168(24)
C9 Ru2 C8 O8 -139(69)
C3 Ru2 C8 O8 -38(69)
O13 Ru2 C8 O8 -156(63)
C10 Ru2 C8 O8 117(69)
Ir1 Ru2 C8 O8 12(69)
Ru3 Ru2 C8 O8 71(69)
Ru1A Ru2 C8 O8 34(70)
C8 Ru2 C9 O9 15(17)
C3 Ru2 C9 O9 -77(17)
O13 Ru2 C9 O9 -166(17)
C10 Ru2 C9 O9 109(17)
Ir1 Ru2 C9 O9 -93(17)
Ru3 Ru2 C9 O9 124(16)
Ru1A Ru2 C9 O9 -161(16)
C12 Ru3 C10 O10 -77.0(19)
C11 Ru3 C10 O10 12(2)
C4 Ru3 C10 O10 -177.9(16)
Ir1 Ru3 C10 O10 -177.5(18)
Ru2 Ru3 C10 O10 -177(2)
Ru1A Ru3 C10 O10 128.9(19)
Ru1 Ru3 C10 O10 124.7(19)
C12 Ru3 C10 Ru2 100.2(5)
C11 Ru3 C10 Ru2 -170.8(4)
C4 Ru3 C10 Ru2 -0.8(16)
Ir1 Ru3 C10 Ru2 -0.4(4)
Ru1A Ru3 C10 Ru2 -53.9(3)
Ru1 Ru3 C10 Ru2 -58.2(3)
C8 Ru2 C10 O10 82.3(14)
C9 Ru2 C10 O10 -13.1(15)
C3 Ru2 C10 O10 -179.7(12)
O13 Ru2 C10 O10 -95.2(14)
Ir1 Ru2 C10 O10 178.2(13)
Ru3 Ru2 C10 O10 177.9(16)
Ru1A Ru2 C10 O10 -128.3(14)
C8 Ru2 C10 Ru3 -95.5(5)
C9 Ru2 C10 Ru3 169.0(5)
C3 Ru2 C10 Ru3 2.4(12)
O13 Ru2 C10 Ru3 87.0(5)
Ir1 Ru2 C10 Ru3 0.4(4)
Ru1A Ru2 C10 Ru3 53.9(3)
C12 Ru3 C11 O11 35(16)
C10 Ru3 C11 O11 -55(16)
C4 Ru3 C11 O11 128(16)
Ir1 Ru3 C11 O11 144(16)
Ru2 Ru3 C11 O11 -68(16)
Ru1A Ru3 C11 O11 -146(16)
Ru1 Ru3 C11 O11 -153(16)
C11 Ru3 C12 O12 9(13)
C10 Ru3 C12 O12 106(13)
C4 Ru3 C12 O12 -92(13)
Ir1 Ru3 C12 O12 -143(13)
Ru2 Ru3 C12 O12 157(13)
Ru1A Ru3 C12 O12 -170(12)
Ru1 Ru3 C12 O12 -151(12)
N1 P1 C14 C15 -13.3(10)
C20 P1 C14 C15 -130.8(9)
C26 P1 C14 C15 114.8(9)
N1 P1 C14 C19 167.1(9)
C20 P1 C14 C19 49.6(10)
C26 P1 C14 C19 -64.8(10)
C19 C14 C15 C16 1.3(18)
P1 C14 C15 C16 -178.3(10)
C14 C15 C16 C17 -1(2)
C15 C16 C17 C18 -2(2)
C16 C17 C18 C19 4(2)
C15 C14 C19 C18 0.3(18)
P1 C14 C19 C18 179.9(10)
C17 C18 C19 C14 -3(2)
N1 P1 C20 C21 -18.9(10)
C26 P1 C20 C21 -144.8(8)
C14 P1 C20 C21 100.3(9)
N1 P1 C20 C25 164.5(9)
C26 P1 C20 C25 38.5(10)
C14 P1 C20 C25 -76.4(10)
C25 C20 C21 C22 4.1(16)
P1 C20 C21 C22 -172.6(8)
C20 C21 C22 C23 -1.4(17)
C21 C22 C23 C24 -1(2)
C22 C23 C24 C25 0(2)
C23 C24 C25 C20 2(2)
C21 C20 C25 C24 -4.6(18)
P1 C20 C25 C24 172.0(10)
N1 P1 C26 C31 110.3(9)
C20 P1 C26 C31 -128.4(9)
C14 P1 C26 C31 -14.9(10)
N1 P1 C26 C27 -68.6(10)
C20 P1 C26 C27 52.8(10)
C14 P1 C26 C27 166.3(9)
C31 C26 C27 C28 -0.8(18)
P1 C26 C27 C28 178.0(10)
C26 C27 C28 C29 1(2)
C27 C28 C29 C30 -1(2)
C28 C29 C30 C31 1(2)
C29 C30 C31 C26 0(2)
C27 C26 C31 C30 0.1(18)
P1 C26 C31 C30 -178.7(10)
N1 P2 C32 C37 -161.2(9)
C38 P2 C32 C37 -35.7(10)
C44 P2 C32 C37 81.6(10)
N1 P2 C32 C33 22.7(9)
C38 P2 C32 C33 148.2(8)
C44 P2 C32 C33 -94.5(8)
C37 C32 C33 C34 0.9(16)
P2 C32 C33 C34 177.2(9)
C32 C33 C34 C35 -0.8(17)
C33 C34 C35 C36 1(2)
C34 C35 C36 C37 -1(2)
C35 C36 C37 C32 1(2)
C33 C32 C37 C36 -1.2(18)
P2 C32 C37 C36 -177.3(10)
N1 P2 C38 C39 81.7(10)
C32 P2 C38 C39 -41.7(10)
C44 P2 C38 C39 -159.3(9)
N1 P2 C38 C43 -94.9(9)
C32 P2 C38 C43 141.7(9)
C44 P2 C38 C43 24.1(10)
C43 C38 C39 C40 0.2(17)
P2 C38 C39 C40 -176.4(9)
C38 C39 C40 C41 0(2)
C39 C40 C41 C42 1(2)
C40 C41 C42 C43 -2(2)
C41 C42 C43 C38 3(2)
C39 C38 C43 C42 -1.8(18)
P2 C38 C43 C42 174.8(10)
N1 P2 C44 C49 12.3(11)
C38 P2 C44 C49 -111.2(10)
C32 P2 C44 C49 131.9(10)
N1 P2 C44 C45 -170.6(9)
C38 P2 C44 C45 65.9(11)
C32 P2 C44 C45 -51.0(10)
C49 C44 C45 C46 2.4(19)
P2 C44 C45 C46 -174.7(11)
C44 C45 C46 C47 -3(2)
C45 C46 C47 C48 3(3)
C46 C47 C48 C49 -3(3)
C45 C44 C49 C48 -2(2)
P2 C44 C49 C48 174.9(11)
C47 C48 C49 C44 2(2)
